data_1570377
loop_
_publ_author_name
'Zeng, Hongkun'
'Wang, Lifeng'
'Su, Zhishan'
'Ying, Meijia'
'Lin, Lili'
'Feng, Xiaoming'

_publ_section_title
;
 Chiral cobalt(ii) complex-promoted asymmetric <i>para</i>-Claisen
 rearrangement of allyl &#x3b1;-naphthol ethers.
;
_journal_issue 47
_journal_name_full 'Chemical science'
_journal_page_first 13979
_journal_page_last 13985
_journal_paper_doi 10.1039/d3sc05677e
_journal_volume 14
_journal_year 2023
_chemical_absolute_configuration ad
_chemical_formula_moiety 'C31 H26 O3'
_chemical_formula_sum 'C31 H26 O3'
_chemical_formula_weight 446.52
_space_group_crystal_system orthorhombic
_space_group_IT_number 19
_space_group_name_Hall 'P 2ac 2ab'
_space_group_name_H-M_alt 'P 21 21 21'
_atom_sites_solution_hydrogens geom
_atom_sites_solution_primary dual
_atom_sites_solution_secondary difmap
_audit_creation_method SHELXL-2019/1
_audit_update_record
;
2023-08-21 deposited with the CCDC.	2023-11-22 downloaded from the CCDC.
;
_cell_angle_alpha 90
_cell_angle_beta 90
_cell_angle_gamma 90
_cell_formula_units_Z 4
_cell_length_a 7.83070(10)
_cell_length_b 15.5594(3)
_cell_length_c 21.1844(4)
_cell_measurement_reflns_used 9966
_cell_measurement_temperature 173(2)
_cell_measurement_theta_max 68.27
_cell_measurement_theta_min 3.52
_cell_volume 2581.13(8)
_computing_cell_refinement 'Bruker SAINT'
_computing_data_collection 'Bruker APEX3'
_computing_data_reduction 'Bruker SAINT'
_computing_molecular_graphics 'Bruker SHELXTL'
_computing_publication_material 'Bruker SHELXTL'
_computing_structure_refinement 'SHELXL-2019/1 (Sheldrick, 2019)'
_computing_structure_solution 'SHELXT (Sheldrick 2008)'
_diffrn_ambient_temperature 173(2)
_diffrn_measured_fraction_theta_full 0.998
_diffrn_measured_fraction_theta_max 0.998
_diffrn_measurement_device_type 'Bruker D8 Venture Photon II'
_diffrn_measurement_method '\f and \w scans'
_diffrn_radiation_type CuK\a
_diffrn_radiation_wavelength 1.54178
_diffrn_reflns_av_R_equivalents 0.0681
_diffrn_reflns_av_unetI/netI 0.0605
_diffrn_reflns_Laue_measured_fraction_full 0.998
_diffrn_reflns_Laue_measured_fraction_max 0.998
_diffrn_reflns_limit_h_max 9
_diffrn_reflns_limit_h_min -6
_diffrn_reflns_limit_k_max 18
_diffrn_reflns_limit_k_min -18
_diffrn_reflns_limit_l_max 25
_diffrn_reflns_limit_l_min -25
_diffrn_reflns_number 16167
_diffrn_reflns_point_group_measured_fraction_full 0.996
_diffrn_reflns_point_group_measured_fraction_max 0.996
_diffrn_reflns_theta_full 67.679
_diffrn_reflns_theta_max 68.265
_diffrn_reflns_theta_min 3.524
_exptl_absorpt_coefficient_mu 0.576
_exptl_absorpt_correction_T_max 1.0000
_exptl_absorpt_correction_T_min 0.6345
_exptl_absorpt_correction_type numerical
_exptl_absorpt_process_details 'SADABS (Krause et al., 2015)'
_exptl_crystal_colour colourless
_exptl_crystal_density_diffrn 1.149
_exptl_crystal_description flake
_exptl_crystal_F_000 944
_exptl_crystal_recrystallization_method 'Re-crystallisation from solvent: DCM, PE'
_exptl_crystal_size_max 0.391
_exptl_crystal_size_mid 0.299
_exptl_crystal_size_min 0.100
_refine_diff_density_max 0.459
_refine_diff_density_min -0.331
_refine_diff_density_rms 0.070
_refine_ls_abs_structure_details
; 
 Flack x determined using 1792 quotients [(I+)-(I-)]/[(I+)+(I-)] 
 (Parsons, Flack and Wagner, Acta Cryst. B69 (2013) 249-259). 
;
_refine_ls_abs_structure_Flack -0.04(11)
_refine_ls_extinction_method none
_refine_ls_goodness_of_fit_ref 1.055
_refine_ls_hydrogen_treatment constr
_refine_ls_matrix_type full
_refine_ls_number_parameters 313
_refine_ls_number_reflns 4717
_refine_ls_number_restraints 1
_refine_ls_restrained_S_all 1.056
_refine_ls_R_factor_all 0.0722
_refine_ls_R_factor_gt 0.0672
_refine_ls_shift/su_max 0.000
_refine_ls_shift/su_mean 0.000
_refine_ls_structure_factor_coef Fsqd
_refine_ls_weighting_details 'w=1/[\s^2^(Fo^2^)+(0.1072P)^2^+0.6656P] where P=(Fo^2^+2Fc^2^)/3'
_refine_ls_weighting_scheme calc
_refine_ls_wR_factor_gt 0.1655
_refine_ls_wR_factor_ref 0.1697
_reflns_Friedel_coverage 0.748
_reflns_Friedel_fraction_full 0.994
_reflns_Friedel_fraction_max 0.995
_reflns_number_gt 4449
_reflns_number_total 4717
_reflns_threshold_expression 'I > 2\s(I)'
_cod_data_source_file d3sc05677e2.cif
_cod_data_source_block wsj025
_cod_depositor_comments 'Adding full bibliography for 1570376--1570377.cif.'
_cod_database_code 1570377
_shelx_shelxl_version_number 2019/1
_shelx_space_group_comment
; 
The symmetry employed for this shelxl refinement is uniquely defined 
by the following loop, which should always be used as a source of 
symmetry information in preference to the above space-group names. 
They are only intended as comments. 
;
_shelx_estimated_absorpt_t_min 0.806
_shelx_estimated_absorpt_t_max 0.945

loop_
_space_group_symop_operation_xyz
'x, y, z'
'-x+1/2, -y, z+1/2'
'-x, y+1/2, -z+1/2'
'x+1/2, -y+1/2, -z'

loop_
_atom_site_label
_atom_site_type_symbol
_atom_site_fract_x
_atom_site_fract_y
_atom_site_fract_z
_atom_site_U_iso_or_equiv
_atom_site_adp_type
_atom_site_occupancy
_atom_site_site_symmetry_order
_atom_site_calc_flag
_atom_site_refinement_flags_posn
_atom_site_refinement_flags_adp
_atom_site_refinement_flags_occupancy
_atom_site_disorder_assembly
_atom_site_disorder_group
O1 O 0.5376(4) 0.44524(17) 0.2593(2) 0.0649(11) Uani 1 1 d . . . . .
O2 O 0.8959(3) 0.41848(16) 0.27075(14) 0.0443(6) Uani 1 1 d . . . . .
O3 O 0.9722(3) 0.50819(17) 0.34740(14) 0.0454(6) Uani 1 1 d . . . . .
C1 C 0.7755(4) 0.63409(19) 0.29203(14) 0.0271(6) Uani 1 1 d . . . . .
H1 H 0.885211 0.649169 0.307660 0.033 Uiso 1 1 calc R U . . .
C2 C 0.6552(4) 0.70634(17) 0.27850(13) 0.0244(6) Uani 1 1 d . . . . .
C3 C 0.4862(4) 0.67565(18) 0.25172(14) 0.0248(6) Uani 1 1 d . . . . .
C4 C 0.3621(4) 0.73537(19) 0.23414(16) 0.0321(6) Uani 1 1 d . . . . .
H4 H 0.381870 0.794842 0.241152 0.038 Uiso 1 1 calc R U . . .
C5 C 0.2100(4) 0.7090(2) 0.20650(19) 0.0383(8) Uani 1 1 d . . . . .
H5 H 0.127165 0.750473 0.194359 0.046 Uiso 1 1 calc R U . . .
C6 C 0.1788(4) 0.6227(2) 0.1966(2) 0.0454(9) Uani 1 1 d . . . . .
H6 H 0.075740 0.604742 0.176964 0.055 Uiso 1 1 calc R U . . .
C7 C 0.2979(4) 0.5626(2) 0.2154(2) 0.0411(8) Uani 1 1 d . . . . .
H7 H 0.274787 0.503097 0.209988 0.049 Uiso 1 1 calc R U . . .
C8 C 0.4526(4) 0.58872(19) 0.24243(16) 0.0302(6) Uani 1 1 d . . . . .
C9 C 0.5757(4) 0.5209(2) 0.26108(18) 0.0350(7) Uani 1 1 d . . . . .
C10 C 0.7441(4) 0.55071(18) 0.28434(14) 0.0271(6) Uani 1 1 d . . . . .
C11 C 0.8757(4) 0.4842(2) 0.29868(16) 0.0307(6) Uani 1 1 d . . . . .
C12 C 1.1078(6) 0.4482(3) 0.3637(3) 0.0600(12) Uani 1 1 d D . . . .
H12A H 1.206572 0.455353 0.334981 0.072 Uiso 0.28(2) 1 calc R U P A 1
H12B H 1.066618 0.388180 0.360691 0.072 Uiso 0.28(2) 1 calc R U P A 1
H12C H 1.173386 0.432429 0.325442 0.072 Uiso 0.72(2) 1 calc R U P A 2
H12D H 1.058559 0.395152 0.381977 0.072 Uiso 0.72(2) 1 calc R U P A 2
C13X C 1.158(4) 0.470(2) 0.4316(11) 0.074(3) Uani 0.28(2) 1 d D . P A 1
H13A H 1.055251 0.473230 0.457845 0.111 Uiso 0.28(2) 1 calc R U P A 1
H13B H 1.217644 0.525245 0.432471 0.111 Uiso 0.28(2) 1 calc R U P A 1
H13C H 1.233751 0.424941 0.448087 0.111 Uiso 0.28(2) 1 calc R U P A 1
C13Y C 1.2198(13) 0.4898(7) 0.4096(6) 0.074(3) Uani 0.72(2) 1 d D . P A 2
H13D H 1.281347 0.537058 0.389101 0.111 Uiso 0.72(2) 1 calc R U P A 2
H13E H 1.301963 0.447833 0.425898 0.111 Uiso 0.72(2) 1 calc R U P A 2
H13F H 1.151243 0.512514 0.444499 0.111 Uiso 0.72(2) 1 calc R U P A 2
C21 C 0.7427(4) 0.76912(18) 0.23110(15) 0.0293(6) Uani 1 1 d . . . . .
H21A H 0.671876 0.821581 0.227423 0.035 Uiso 1 1 calc R U . . .
H21B H 0.854965 0.786405 0.248467 0.035 Uiso 1 1 calc R U . . .
C22 C 0.7685(4) 0.7332(2) 0.16811(15) 0.0308(6) Uani 1 1 d . . . . .
C23 C 0.7871(4) 0.7063(2) 0.11577(17) 0.0364(7) Uani 1 1 d . . . . .
C24 C 0.8087(4) 0.6787(3) 0.05141(18) 0.0411(8) Uani 1 1 d . . . . .
C25 C 0.8776(7) 0.7347(5) 0.0070(2) 0.0759(19) Uani 1 1 d . . . . .
H25 H 0.915277 0.790137 0.019544 0.091 Uiso 1 1 calc R U . . .
C26 C 0.8915(8) 0.7093(6) -0.0561(2) 0.095(3) Uani 1 1 d . . . . .
H26 H 0.935266 0.748357 -0.086540 0.114 Uiso 1 1 calc R U . . .
C27 C 0.8433(7) 0.6297(5) -0.0741(2) 0.0773(18) Uani 1 1 d . . . . .
H27 H 0.854708 0.612976 -0.116992 0.093 Uiso 1 1 calc R U . . .
C28 C 0.7785(11) 0.5734(4) -0.0314(3) 0.091(2) Uani 1 1 d . . . . .
H28 H 0.746306 0.517319 -0.044645 0.110 Uiso 1 1 calc R U . . .
C29 C 0.7586(10) 0.5976(3) 0.0327(2) 0.0727(16) Uani 1 1 d . . . . .
H29A H 0.711369 0.558439 0.062429 0.087 Uiso 1 1 calc R U . . .
C31 C 0.6316(4) 0.7583(2) 0.34060(16) 0.0340(7) Uani 1 1 d . . . . .
H31A H 0.741975 0.785480 0.351653 0.041 Uiso 1 1 calc R U . . .
H31B H 0.548396 0.805039 0.332753 0.041 Uiso 1 1 calc R U . . .
C32 C 0.5719(4) 0.7072(2) 0.39552(17) 0.0380(7) Uani 1 1 d . . . . .
H32 H 0.466775 0.677138 0.391855 0.046 Uiso 1 1 calc R U . . .
C33 C 0.6574(5) 0.7011(3) 0.44939(19) 0.0481(9) Uani 1 1 d . . . . .
H33 H 0.766257 0.727993 0.450182 0.058 Uiso 1 1 calc R U . . .
C34 C 0.6051(5) 0.6579(3) 0.50807(19) 0.0461(9) Uani 1 1 d . . . . .
C35 C 0.4541(7) 0.6140(3) 0.5150(2) 0.0582(11) Uani 1 1 d . . . . .
H35 H 0.379261 0.609695 0.479843 0.070 Uiso 1 1 calc R U . . .
C36 C 0.4075(7) 0.5760(4) 0.5711(2) 0.0667(13) Uani 1 1 d . . . . .
H36 H 0.301806 0.546298 0.574211 0.080 Uiso 1 1 calc R U . . .
C37 C 0.5137(7) 0.5809(3) 0.6227(2) 0.0586(11) Uani 1 1 d . . . . .
H37 H 0.481127 0.556237 0.661950 0.070 Uiso 1 1 calc R U . . .
C38 C 0.6665(8) 0.6219(4) 0.6165(2) 0.0765(17) Uani 1 1 d . . . . .
H38 H 0.741594 0.625516 0.651634 0.092 Uiso 1 1 calc R U . . .
C39 C 0.7130(8) 0.6582(4) 0.5597(3) 0.0760(18) Uani 1 1 d . . . . .
H39 H 0.822323 0.684130 0.555962 0.091 Uiso 1 1 calc R U . . .

loop_
_atom_site_aniso_label
_atom_site_aniso_U_11
_atom_site_aniso_U_22
_atom_site_aniso_U_33
_atom_site_aniso_U_23
_atom_site_aniso_U_13
_atom_site_aniso_U_12
O1 0.0446(15) 0.0181(11) 0.132(3) 0.0049(15) -0.0290(18) -0.0032(10)
O2 0.0459(13) 0.0287(12) 0.0585(15) -0.0071(11) -0.0042(11) 0.0133(10)
O3 0.0430(13) 0.0343(12) 0.0589(15) -0.0062(11) -0.0220(12) 0.0144(11)
C1 0.0256(13) 0.0225(14) 0.0332(13) 0.0015(11) -0.0022(11) 0.0016(11)
C2 0.0242(12) 0.0156(12) 0.0334(13) -0.0002(10) -0.0015(10) 0.0003(10)
C3 0.0195(12) 0.0189(12) 0.0359(13) 0.0014(10) 0.0008(10) 0.0007(10)
C4 0.0258(13) 0.0195(13) 0.0509(17) 0.0018(12) -0.0008(12) 0.0032(11)
C5 0.0212(13) 0.0322(17) 0.061(2) 0.0064(15) -0.0056(14) 0.0042(12)
C6 0.0232(15) 0.0345(18) 0.079(3) 0.0036(17) -0.0114(15) -0.0048(13)
C7 0.0289(15) 0.0244(15) 0.070(2) -0.0004(15) -0.0081(15) -0.0055(12)
C8 0.0246(13) 0.0192(14) 0.0469(16) 0.0029(12) -0.0015(12) -0.0018(11)
C9 0.0302(15) 0.0183(13) 0.0565(19) 0.0021(13) -0.0055(13) 0.0005(11)
C10 0.0256(13) 0.0214(13) 0.0342(13) 0.0025(11) -0.0007(11) 0.0036(11)
C11 0.0278(14) 0.0219(14) 0.0424(16) 0.0037(11) -0.0016(12) 0.0029(11)
C12 0.049(2) 0.043(2) 0.089(3) 0.000(2) -0.030(2) 0.0144(18)
C13X 0.043(5) 0.082(5) 0.097(7) -0.006(5) -0.030(5) 0.007(4)
C13Y 0.043(5) 0.082(5) 0.097(7) -0.006(5) -0.030(5) 0.007(4)
C21 0.0237(13) 0.0196(12) 0.0447(15) 0.0037(12) 0.0003(11) -0.0014(11)
C22 0.0203(12) 0.0283(14) 0.0437(16) 0.0088(13) -0.0027(11) -0.0008(11)
C23 0.0238(14) 0.0386(17) 0.0468(18) 0.0057(14) -0.0032(12) -0.0010(12)
C24 0.0230(14) 0.055(2) 0.0450(18) -0.0030(16) -0.0036(12) 0.0039(13)
C25 0.074(3) 0.107(5) 0.047(2) -0.013(3) 0.013(2) -0.054(3)
C26 0.072(3) 0.167(8) 0.046(2) -0.025(3) 0.018(2) -0.058(4)
C27 0.052(3) 0.130(6) 0.050(2) -0.025(3) -0.006(2) 0.021(3)
C28 0.138(6) 0.069(4) 0.067(3) -0.025(3) -0.035(4) 0.038(4)
C29 0.116(5) 0.048(3) 0.054(2) -0.0033(19) -0.023(3) 0.014(3)
C31 0.0373(16) 0.0242(14) 0.0405(16) -0.0059(12) -0.0017(13) 0.0027(12)
C32 0.0366(16) 0.0350(16) 0.0424(17) -0.0055(13) 0.0051(13) -0.0011(13)
C33 0.0455(19) 0.052(2) 0.047(2) 0.0037(17) -0.0013(15) -0.0146(17)
C34 0.044(2) 0.048(2) 0.0464(19) 0.0004(15) -0.0014(15) -0.0112(17)
C35 0.061(3) 0.065(3) 0.049(2) -0.0022(19) 0.0012(19) -0.021(2)
C36 0.067(3) 0.075(3) 0.059(2) 0.004(2) 0.008(2) -0.029(3)
C37 0.071(3) 0.060(3) 0.045(2) 0.0024(19) 0.0079(19) -0.013(2)
C38 0.084(4) 0.094(4) 0.051(2) 0.013(3) -0.016(2) -0.035(3)
C39 0.077(3) 0.093(4) 0.058(3) 0.020(3) -0.022(2) -0.046(3)

loop_
_atom_type_symbol
_atom_type_description
_atom_type_scat_dispersion_real
_atom_type_scat_dispersion_imag
_atom_type_scat_source
C C 0.0181 0.0091 'International Tables Vol C Tables 4.2.6.8 and 6.1.1.4'
H H 0.0000 0.0000 'International Tables Vol C Tables 4.2.6.8 and 6.1.1.4'
O O 0.0492 0.0322 'International Tables Vol C Tables 4.2.6.8 and 6.1.1.4'

loop_
_geom_angle_atom_site_label_1
_geom_angle_atom_site_label_2
_geom_angle_atom_site_label_3
_geom_angle
_geom_angle_site_symmetry_1
_geom_angle_site_symmetry_3
_geom_angle_publ_flag
C11 O3 C12 114.7(3) . . ?
C10 C1 C2 126.4(3) . . ?
C1 C2 C3 112.6(2) . . ?
C1 C2 C31 107.7(2) . . ?
C3 C2 C31 112.1(2) . . ?
C1 C2 C21 108.5(2) . . ?
C3 C2 C21 109.9(2) . . ?
C31 C2 C21 105.7(2) . . ?
C8 C3 C4 118.6(3) . . ?
C8 C3 C2 121.6(3) . . ?
C4 C3 C2 119.9(3) . . ?
C5 C4 C3 120.9(3) . . ?
C6 C5 C4 120.2(3) . . ?
C7 C6 C5 119.7(3) . . ?
C6 C7 C8 120.4(3) . . ?
C3 C8 C7 120.2(3) . . ?
C3 C8 C9 122.1(3) . . ?
C7 C8 C9 117.7(3) . . ?
O1 C9 C10 122.2(3) . . ?
O1 C9 C8 121.4(3) . . ?
C10 C9 C8 116.4(3) . . ?
C1 C10 C9 120.7(3) . . ?
C1 C10 C11 121.6(3) . . ?
C9 C10 C11 117.7(3) . . ?
O2 C11 O3 123.3(3) . . ?
O2 C11 C10 125.9(3) . . ?
O3 C11 C10 110.8(3) . . ?
O3 C12 C13Y 108.1(5) . . ?
O3 C12 C13X 105.6(10) . . ?
C22 C21 C2 114.2(2) . . ?
C23 C22 C21 177.8(3) . . ?
C22 C23 C24 176.8(4) . . ?
C29 C24 C25 119.3(4) . . ?
C29 C24 C23 120.7(4) . . ?
C25 C24 C23 120.0(4) . . ?
C24 C25 C26 120.0(6) . . ?
C27 C26 C25 120.5(6) . . ?
C26 C27 C28 120.6(5) . . ?
C27 C28 C29 120.5(6) . . ?
C24 C29 C28 119.1(6) . . ?
C32 C31 C2 114.9(3) . . ?
C33 C32 C31 123.6(3) . . ?
C32 C33 C34 128.3(4) . . ?
C35 C34 C39 116.3(4) . . ?
C35 C34 C33 123.9(4) . . ?
C39 C34 C33 119.8(4) . . ?
C34 C35 C36 122.3(5) . . ?
C37 C36 C35 120.1(5) . . ?
C38 C37 C36 118.7(4) . . ?
C37 C38 C39 120.6(5) . . ?
C38 C39 C34 121.9(5) . . ?

loop_
_geom_bond_atom_site_label_1
_geom_bond_atom_site_label_2
_geom_bond_distance
_geom_bond_site_symmetry_2
_geom_bond_publ_flag
O1 C9 1.215(4) . ?
O2 C11 1.192(4) . ?
O3 C11 1.333(4) . ?
O3 C12 1.455(4) . ?
C1 C10 1.330(4) . ?
C1 C2 1.494(4) . ?
C2 C3 1.518(4) . ?
C2 C31 1.556(4) . ?
C2 C21 1.560(4) . ?
C3 C8 1.392(4) . ?
C3 C4 1.395(4) . ?
C4 C5 1.389(5) . ?
C5 C6 1.381(5) . ?
C6 C7 1.379(5) . ?
C7 C8 1.400(5) . ?
C8 C9 1.483(4) . ?
C9 C10 1.482(4) . ?
C10 C11 1.492(4) . ?
C12 C13Y 1.461(9) . ?
C12 C13X 1.53(2) . ?
C21 C22 1.461(5) . ?
C22 C23 1.194(5) . ?
C23 C24 1.439(5) . ?
C24 C29 1.380(7) . ?
C24 C25 1.391(7) . ?
C25 C26 1.398(7) . ?
C26 C27 1.349(11) . ?
C27 C28 1.357(11) . ?
C28 C29 1.419(8) . ?
C31 C32 1.485(5) . ?
C32 C33 1.326(6) . ?
C33 C34 1.471(5) . ?
C34 C35 1.373(6) . ?
C34 C39 1.383(7) . ?
C35 C36 1.378(7) . ?
C36 C37 1.376(8) . ?
C37 C38 1.362(8) . ?
C38 C39 1.378(7) . ?

loop_
_geom_torsion_atom_site_label_1
_geom_torsion_atom_site_label_2
_geom_torsion_atom_site_label_3
_geom_torsion_atom_site_label_4
_geom_torsion
_geom_torsion_site_symmetry_1
_geom_torsion_site_symmetry_2
_geom_torsion_site_symmetry_3
_geom_torsion_site_symmetry_4
_geom_torsion_publ_flag
C10 C1 C2 C3 -1.9(4) . . . . ?
C10 C1 C2 C31 122.2(3) . . . . ?
C10 C1 C2 C21 -123.8(3) . . . . ?
C1 C2 C3 C8 0.7(4) . . . . ?
C31 C2 C3 C8 -120.9(3) . . . . ?
C21 C2 C3 C8 121.8(3) . . . . ?
C1 C2 C3 C4 -177.4(3) . . . . ?
C31 C2 C3 C4 60.9(4) . . . . ?
C21 C2 C3 C4 -56.3(4) . . . . ?
C8 C3 C4 C5 -1.6(5) . . . . ?
C2 C3 C4 C5 176.6(3) . . . . ?
C3 C4 C5 C6 0.7(6) . . . . ?
C4 C5 C6 C7 1.2(7) . . . . ?
C5 C6 C7 C8 -2.2(7) . . . . ?
C4 C3 C8 C7 0.6(5) . . . . ?
C2 C3 C8 C7 -177.6(3) . . . . ?
C4 C3 C8 C9 -178.6(3) . . . . ?
C2 C3 C8 C9 3.2(5) . . . . ?
C6 C7 C8 C3 1.3(6) . . . . ?
C6 C7 C8 C9 -179.5(4) . . . . ?
C3 C8 C9 O1 171.6(4) . . . . ?
C7 C8 C9 O1 -7.6(6) . . . . ?
C3 C8 C9 C10 -5.9(5) . . . . ?
C7 C8 C9 C10 174.9(3) . . . . ?
C2 C1 C10 C9 -0.9(5) . . . . ?
C2 C1 C10 C11 179.1(3) . . . . ?
O1 C9 C10 C1 -172.8(4) . . . . ?
C8 C9 C10 C1 4.7(5) . . . . ?
O1 C9 C10 C11 7.2(6) . . . . ?
C8 C9 C10 C11 -175.3(3) . . . . ?
C12 O3 C11 O2 1.0(6) . . . . ?
C12 O3 C11 C10 -178.3(3) . . . . ?
C1 C10 C11 O2 -145.1(4) . . . . ?
C9 C10 C11 O2 34.9(5) . . . . ?
C1 C10 C11 O3 34.2(4) . . . . ?
C9 C10 C11 O3 -145.8(3) . . . . ?
C11 O3 C12 C13Y 169.9(7) . . . . ?
C11 O3 C12 C13X -160.3(14) . . . . ?
C1 C2 C21 C22 67.6(3) . . . . ?
C3 C2 C21 C22 -56.0(3) . . . . ?
C31 C2 C21 C22 -177.1(2) . . . . ?
C29 C24 C25 C26 1.6(9) . . . . ?
C23 C24 C25 C26 -177.1(6) . . . . ?
C24 C25 C26 C27 -2.0(11) . . . . ?
C25 C26 C27 C28 0.8(11) . . . . ?
C26 C27 C28 C29 0.7(10) . . . . ?
C25 C24 C29 C28 -0.1(8) . . . . ?
C23 C24 C29 C28 178.7(5) . . . . ?
C27 C28 C29 C24 -1.1(10) . . . . ?
C1 C2 C31 C32 -56.0(4) . . . . ?
C3 C2 C31 C32 68.5(3) . . . . ?
C21 C2 C31 C32 -171.9(3) . . . . ?
C2 C31 C32 C33 121.7(4) . . . . ?
C31 C32 C33 C34 175.0(4) . . . . ?
C32 C33 C34 C35 1.6(8) . . . . ?
C32 C33 C34 C39 179.8(5) . . . . ?
C39 C34 C35 C36 3.3(8) . . . . ?
C33 C34 C35 C36 -178.5(5) . . . . ?
C34 C35 C36 C37 -0.2(9) . . . . ?
C35 C36 C37 C38 -1.7(9) . . . . ?
C36 C37 C38 C39 0.4(10) . . . . ?
C37 C38 C39 C34 2.9(12) . . . . ?
C35 C34 C39 C38 -4.6(10) . . . . ?
C33 C34 C39 C38 177.1(6) . . . . ?
